data_7063297
loop_
_publ_author_name
'Buravlev, Alexander A.'
'Makarov, Alexander Yu.'
'Salnikov, Georgy E.'
'Genaev, Alexander M.'
'Bagryanskaya, Irina Yu.'
'Nikulshin, Pavel V.'
'Platonov, Vyacheslav E.'
'Zibarev, Andrey V.'

_publ_section_title
;
 Synthesis, structural peculiarities, and photosensitivity of fluorinated
 dibenzo-1,2,5,6-tetrathiocines
;
_journal_issue 28
_journal_name_full 'New Journal of Chemistry'
_journal_page_first 12807
_journal_page_last 12816
_journal_paper_doi 10.1039/D4NJ02284J
_journal_volume 48
_journal_year 2024
_chemical_formula_moiety 'C12 H4 F4 S4'
_chemical_formula_sum 'C12 H4 F4 S4'
_chemical_formula_weight 352.39
_chemical_name_systematic
;
 1,4,8,11-tetrafluorodibenzo[d,g][1,2,3,6]tetrathiocine
;
_space_group_crystal_system monoclinic
_space_group_IT_number 14
_space_group_name_Hall '-P 2ybc'
_space_group_name_H-M_alt 'P 1 21/c 1'
_atom_sites_solution_hydrogens geom
_audit_creation_method SHELXL-2018/3
_audit_update_record
;
2024-04-25 deposited with the CCDC.	2024-07-01 downloaded from the CCDC.
;
_cell_angle_alpha 90
_cell_angle_beta 100.540(4)
_cell_angle_gamma 90
_cell_formula_units_Z 4
_cell_length_a 4.4346(4)
_cell_length_b 29.235(3)
_cell_length_c 10.3338(11)
_cell_measurement_reflns_used 4516
_cell_measurement_temperature 296(2)
_cell_measurement_theta_max 25.42
_cell_measurement_theta_min 2.44
_cell_volume 1317.1(2)
_computing_cell_refinement 'Bruker SAINT'
_computing_data_collection 'Bruker APEX2'
_computing_data_reduction 'Bruker SAINT'
_computing_molecular_graphics 'Bruker SHELXTL'
_computing_publication_material 'Bruker SHELXTL'
_computing_structure_refinement 'SHELXL-2018/3 (Sheldrick, 2018)'
_computing_structure_solution 'SHELXT 2014/5 (Sheldrick, 2014)'
_diffrn_ambient_temperature 296(2)
_diffrn_measured_fraction_theta_full 0.998
_diffrn_measured_fraction_theta_max 0.996
_diffrn_measurement_device_type 'Bruker APEX-II CCD'
_diffrn_measurement_method '\f and \w scans'
_diffrn_radiation_type MoK\a
_diffrn_radiation_wavelength 0.71073
_diffrn_reflns_av_R_equivalents 0.0518
_diffrn_reflns_av_unetI/netI 0.0421
_diffrn_reflns_Laue_measured_fraction_full 0.998
_diffrn_reflns_Laue_measured_fraction_max 0.996
_diffrn_reflns_limit_h_max 4
_diffrn_reflns_limit_h_min -5
_diffrn_reflns_limit_k_max 38
_diffrn_reflns_limit_k_min -37
_diffrn_reflns_limit_l_max 13
_diffrn_reflns_limit_l_min -13
_diffrn_reflns_number 13123
_diffrn_reflns_point_group_measured_fraction_full 0.998
_diffrn_reflns_point_group_measured_fraction_max 0.996
_diffrn_reflns_theta_full 25.242
_diffrn_reflns_theta_max 27.558
_diffrn_reflns_theta_min 2.896
_diffrn_source 'sealed tube'
_exptl_absorpt_coefficient_mu 0.751
_exptl_absorpt_correction_T_max 0.7456
_exptl_absorpt_correction_T_min 0.6914
_exptl_absorpt_correction_type multi-scan
_exptl_absorpt_process_details SADABS
_exptl_crystal_colour colourless
_exptl_crystal_density_diffrn 1.777
_exptl_crystal_density_method 'not measured'
_exptl_crystal_description block
_exptl_crystal_F_000 704
_exptl_crystal_size_max 0.800
_exptl_crystal_size_mid 0.200
_exptl_crystal_size_min 0.100
_refine_diff_density_max 0.301
_refine_diff_density_min -0.206
_refine_diff_density_rms 0.054
_refine_ls_extinction_method none
_refine_ls_goodness_of_fit_ref 1.017
_refine_ls_hydrogen_treatment constr
_refine_ls_matrix_type full
_refine_ls_number_parameters 181
_refine_ls_number_reflns 3042
_refine_ls_number_restraints 0
_refine_ls_restrained_S_all 1.017
_refine_ls_R_factor_all 0.0580
_refine_ls_R_factor_gt 0.0410
_refine_ls_shift/su_max 0.001
_refine_ls_shift/su_mean 0.000
_refine_ls_structure_factor_coef Fsqd
_refine_ls_weighting_details 'w=1/[\s^2^(Fo^2^)+(0.0365P)^2^+0.7257P] where P=(Fo^2^+2Fc^2^)/3'
_refine_ls_weighting_scheme calc
_refine_ls_wR_factor_gt 0.0905
_refine_ls_wR_factor_ref 0.0985
_reflns_Friedel_coverage 0.000
_reflns_number_gt 2357
_reflns_number_total 3042
_reflns_threshold_expression 'I > 2\s(I)'
_cod_data_source_file d4nj02284j2.cif
_cod_data_source_block 17_gl942f
_cod_depositor_comments 'Adding full bibliography for 7063295--7063298.cif.'
_cod_original_sg_symbol_H-M 'P 21/c'
_cod_database_code 7063297
_shelx_shelxl_version_number 2018/3
_shelx_space_group_comment
;
The symmetry employed for this shelxl refinement is uniquely defined
by the following loop, which should always be used as a source of
symmetry information in preference to the above space-group names.
They are only intended as comments.
;
_shelx_estimated_absorpt_t_min 0.585
_shelx_estimated_absorpt_t_max 0.929

loop_
_space_group_symop_operation_xyz
'x, y, z'
'-x, y+1/2, -z+1/2'
'-x, -y, -z'
'x, -y-1/2, z-1/2'

loop_
_atom_site_label
_atom_site_type_symbol
_atom_site_fract_x
_atom_site_fract_y
_atom_site_fract_z
_atom_site_U_iso_or_equiv
_atom_site_adp_type
_atom_site_occupancy
_atom_site_site_symmetry_order
_atom_site_calc_flag
_atom_site_refinement_flags_posn
_atom_site_refinement_flags_adp
_atom_site_refinement_flags_occupancy
_atom_site_disorder_assembly
_atom_site_disorder_group
S1 S 0.56989(17) 0.59640(3) 0.58386(6) 0.0558(2) Uani 1 1 d . . . . .
S2 S 0.78062(16) 0.55046(2) 0.48020(7) 0.05060(19) Uani 1 1 d . . . . .
S3 S 0.47621(16) 0.53290(2) 0.31439(7) 0.04984(19) Uani 1 1 d . . . . .
S4 S 0.27549(13) 0.64188(2) 0.29570(6) 0.04441(17) Uani 1 1 d . . . . .
F1 F 0.7985(5) 0.50774(6) 0.10393(18) 0.0765(5) Uani 1 1 d . . . . .
F2 F 0.3984(5) 0.68199(6) 0.04468(19) 0.0841(6) Uani 1 1 d . . . . .
F3 F 1.0286(5) 0.65682(8) 0.73551(18) 0.0933(7) Uani 1 1 d . . . . .
F4 F 0.5796(5) 0.73075(6) 0.2611(2) 0.0881(6) Uani 1 1 d . . . . .
C1 C 1.0143(7) 0.71694(12) 0.5838(4) 0.0702(9) Uani 1 1 d . . . . .
H1A H 1.158826 0.732777 0.643869 0.084 Uiso 1 1 calc R U . . .
C2 C 0.9123(7) 0.67457(12) 0.6158(3) 0.0601(8) Uani 1 1 d . . . . .
C3 C 0.6953(5) 0.64953(9) 0.5302(2) 0.0439(6) Uani 1 1 d . . . . .
C4 C 0.5639(5) 0.57002(8) 0.1905(2) 0.0373(5) Uani 1 1 d . . . . .
C5 C 0.7030(6) 0.55175(10) 0.0925(3) 0.0497(6) Uani 1 1 d . . . . .
C6 C 0.9017(7) 0.73547(11) 0.4635(4) 0.0676(9) Uani 1 1 d . . . . .
H6A H 0.969460 0.763869 0.440109 0.081 Uiso 1 1 calc R U . . .
C7 C 0.6876(6) 0.71151(9) 0.3782(3) 0.0531(7) Uani 1 1 d . . . . .
C8 C 0.5784(5) 0.66870(8) 0.4069(2) 0.0393(5) Uani 1 1 d . . . . .
C9 C 0.7431(7) 0.57556(12) -0.0170(3) 0.0608(8) Uani 1 1 d . . . . .
H9A H 0.838514 0.562030 -0.080344 0.073 Uiso 1 1 calc R U . . .
C10 C 0.6402(7) 0.61957(12) -0.0314(3) 0.0615(8) Uani 1 1 d . . . . .
H10A H 0.660895 0.636383 -0.105663 0.074 Uiso 1 1 calc R U . . .
C11 C 0.5059(6) 0.63870(9) 0.0653(3) 0.0504(6) Uani 1 1 d . . . . .
C12 C 0.4682(5) 0.61583(8) 0.1781(2) 0.0373(5) Uani 1 1 d . . . . .

loop_
_atom_site_aniso_label
_atom_site_aniso_U_11
_atom_site_aniso_U_22
_atom_site_aniso_U_33
_atom_site_aniso_U_23
_atom_site_aniso_U_13
_atom_site_aniso_U_12
S1 0.0617(4) 0.0720(5) 0.0373(3) -0.0002(3) 0.0188(3) -0.0122(3)
S2 0.0538(4) 0.0492(4) 0.0478(4) 0.0106(3) 0.0067(3) 0.0001(3)
S3 0.0600(4) 0.0396(4) 0.0508(4) 0.0003(3) 0.0125(3) -0.0122(3)
S4 0.0304(3) 0.0541(4) 0.0488(4) -0.0082(3) 0.0076(2) 0.0040(3)
F1 0.1017(14) 0.0573(11) 0.0746(12) -0.0141(9) 0.0268(10) 0.0226(10)
F2 0.1203(17) 0.0612(12) 0.0731(12) 0.0253(9) 0.0238(11) 0.0242(11)
F3 0.0970(15) 0.1299(18) 0.0449(10) -0.0109(11) -0.0081(10) -0.0281(14)
F4 0.0917(14) 0.0586(11) 0.1042(15) 0.0278(11) -0.0077(12) -0.0035(10)
C1 0.0611(18) 0.072(2) 0.078(2) -0.0384(18) 0.0140(17) -0.0189(16)
C2 0.0558(16) 0.080(2) 0.0442(15) -0.0198(14) 0.0090(13) -0.0047(15)
C3 0.0399(13) 0.0551(16) 0.0397(13) -0.0137(11) 0.0151(10) -0.0026(11)
C4 0.0351(11) 0.0422(13) 0.0337(11) -0.0046(10) 0.0042(9) -0.0050(10)
C5 0.0492(14) 0.0494(16) 0.0503(15) -0.0115(12) 0.0088(12) 0.0044(12)
C6 0.0651(19) 0.0458(18) 0.093(3) -0.0181(17) 0.0182(18) -0.0088(14)
C7 0.0485(14) 0.0420(15) 0.0694(18) -0.0047(13) 0.0121(13) 0.0070(12)
C8 0.0319(11) 0.0408(14) 0.0473(13) -0.0116(10) 0.0129(10) 0.0043(9)
C9 0.0638(18) 0.080(2) 0.0413(15) -0.0126(14) 0.0177(13) 0.0019(16)
C10 0.0722(19) 0.077(2) 0.0370(14) 0.0070(14) 0.0137(13) -0.0051(17)
C11 0.0562(15) 0.0509(17) 0.0426(14) 0.0061(11) 0.0048(12) 0.0043(12)
C12 0.0312(11) 0.0443(14) 0.0349(11) -0.0039(10) 0.0024(9) -0.0017(10)

loop_
_atom_type_symbol
_atom_type_description
_atom_type_scat_dispersion_real
_atom_type_scat_dispersion_imag
_atom_type_scat_source
C C 0.0033 0.0016 'International Tables Vol C Tables 4.2.6.8 and 6.1.1.4'
H H 0.0000 0.0000 'International Tables Vol C Tables 4.2.6.8 and 6.1.1.4'
F F 0.0171 0.0103 'International Tables Vol C Tables 4.2.6.8 and 6.1.1.4'
S S 0.1246 0.1234 'International Tables Vol C Tables 4.2.6.8 and 6.1.1.4'

loop_
_geom_angle_atom_site_label_1
_geom_angle_atom_site_label_2
_geom_angle_atom_site_label_3
_geom_angle
_geom_angle_site_symmetry_1
_geom_angle_site_symmetry_3
_geom_angle_publ_flag
C3 S1 S2 102.24(8) . . ?
S3 S2 S1 107.99(4) . . ?
C4 S3 S2 104.65(8) . . ?
C12 S4 C8 103.25(10) . . ?
C6 C1 C2 119.6(3) . . ?
C6 C1 H1A 120.2 . . ?
C2 C1 H1A 120.2 . . ?
F3 C2 C1 118.4(3) . . ?
F3 C2 C3 118.9(3) . . ?
C1 C2 C3 122.7(3) . . ?
C2 C3 C8 117.7(3) . . ?
C2 C3 S1 118.9(2) . . ?
C8 C3 S1 123.34(19) . . ?
C5 C4 C12 117.9(2) . . ?
C5 C4 S3 118.49(19) . . ?
C12 C4 S3 123.15(17) . . ?
F1 C5 C9 118.0(2) . . ?
F1 C5 C4 118.5(2) . . ?
C9 C5 C4 123.5(3) . . ?
C1 C6 C7 118.7(3) . . ?
C1 C6 H6A 120.6 . . ?
C7 C6 H6A 120.6 . . ?
F4 C7 C6 117.3(3) . . ?
F4 C7 C8 119.2(3) . . ?
C6 C7 C8 123.4(3) . . ?
C7 C8 C3 117.9(2) . . ?
C7 C8 S4 120.5(2) . . ?
C3 C8 S4 121.34(19) . . ?
C5 C9 C10 118.6(3) . . ?
C5 C9 H9A 120.7 . . ?
C10 C9 H9A 120.7 . . ?
C11 C10 C9 119.1(3) . . ?
C11 C10 H10A 120.5 . . ?
C9 C10 H10A 120.5 . . ?
F2 C11 C10 117.0(2) . . ?
F2 C11 C12 119.4(2) . . ?
C10 C11 C12 123.6(3) . . ?
C11 C12 C4 117.2(2) . . ?
C11 C12 S4 121.12(19) . . ?
C4 C12 S4 121.41(17) . . ?

loop_
_geom_bond_atom_site_label_1
_geom_bond_atom_site_label_2
_geom_bond_distance
_geom_bond_site_symmetry_2
_geom_bond_publ_flag
S1 C3 1.772(3) . ?
S1 S2 2.0470(10) . ?
S2 S3 2.0434(10) . ?
S3 C4 1.774(2) . ?
S4 C12 1.779(2) . ?
S4 C8 1.782(2) . ?
F1 C5 1.353(3) . ?
F2 C11 1.355(3) . ?
F3 C2 1.354(4) . ?
F4 C7 1.341(3) . ?
C1 C6 1.364(5) . ?
C1 C2 1.379(5) . ?
C1 H1A 0.9300 . ?
C2 C3 1.390(4) . ?
C3 C8 1.402(4) . ?
C4 C5 1.386(3) . ?
C4 C12 1.404(3) . ?
C5 C9 1.368(4) . ?
C6 C7 1.365(4) . ?
C6 H6A 0.9300 . ?
C7 C8 1.393(4) . ?
C9 C10 1.364(4) . ?
C9 H9A 0.9300 . ?
C10 C11 1.372(4) . ?
C10 H10A 0.9300 . ?
C11 C12 1.381(3) . ?

loop_
_geom_torsion_atom_site_label_1
_geom_torsion_atom_site_label_2
_geom_torsion_atom_site_label_3
_geom_torsion_atom_site_label_4
_geom_torsion
_geom_torsion_site_symmetry_1
_geom_torsion_site_symmetry_2
_geom_torsion_site_symmetry_3
_geom_torsion_site_symmetry_4
_geom_torsion_publ_flag
C6 C1 C2 F3 179.7(3) . . . . ?
C6 C1 C2 C3 -0.4(5) . . . . ?
F3 C2 C3 C8 180.0(2) . . . . ?
C1 C2 C3 C8 0.1(4) . . . . ?
F3 C2 C3 S1 2.3(3) . . . . ?
C1 C2 C3 S1 -177.6(2) . . . . ?
S2 S1 C3 C2 -106.7(2) . . . . ?
S2 S1 C3 C8 75.70(19) . . . . ?
S2 S3 C4 C5 108.85(19) . . . . ?
S2 S3 C4 C12 -78.67(19) . . . . ?
C12 C4 C5 F1 179.5(2) . . . . ?
S3 C4 C5 F1 -7.6(3) . . . . ?
C12 C4 C5 C9 -2.1(4) . . . . ?
S3 C4 C5 C9 170.8(2) . . . . ?
C2 C1 C6 C7 0.6(5) . . . . ?
C1 C6 C7 F4 179.5(3) . . . . ?
C1 C6 C7 C8 -0.5(4) . . . . ?
F4 C7 C8 C3 -179.9(2) . . . . ?
C6 C7 C8 C3 0.1(4) . . . . ?
F4 C7 C8 S4 -5.3(3) . . . . ?
C6 C7 C8 S4 174.7(2) . . . . ?
C2 C3 C8 C7 0.1(3) . . . . ?
S1 C3 C8 C7 177.66(18) . . . . ?
C2 C3 C8 S4 -174.41(18) . . . . ?
S1 C3 C8 S4 3.2(3) . . . . ?
C12 S4 C8 C7 82.7(2) . . . . ?
C12 S4 C8 C3 -102.96(19) . . . . ?
F1 C5 C9 C10 178.2(3) . . . . ?
C4 C5 C9 C10 -0.2(4) . . . . ?
C5 C9 C10 C11 1.2(4) . . . . ?
C9 C10 C11 F2 -177.9(3) . . . . ?
C9 C10 C11 C12 0.1(5) . . . . ?
F2 C11 C12 C4 175.6(2) . . . . ?
C10 C11 C12 C4 -2.4(4) . . . . ?
F2 C11 C12 S4 1.0(4) . . . . ?
C10 C11 C12 S4 -177.0(2) . . . . ?
C5 C4 C12 C11 3.2(3) . . . . ?
S3 C4 C12 C11 -169.28(19) . . . . ?
C5 C4 C12 S4 177.82(18) . . . . ?
S3 C4 C12 S4 5.3(3) . . . . ?
C8 S4 C12 C11 -91.4(2) . . . . ?
C8 S4 C12 C4 94.3(2) . . . . ?
